data_7022061
loop_
_publ_author_name
'Chen, Quan-Liang'
'Chen, Hong-Bin'
'Cao, Ze-Xing'
'Zhou, Zhao-Hui'

_publ_section_title
;
 Synthesis, spectral, and structural characterizations of imidazole
 oxalato molybdenum(IV/V/VI) complexes.
;
_journal_issue 5
_journal_name_full 'Dalton transactions (Cambridge, England : 2003)'
_journal_page_first 1627
_journal_page_last 1636
_journal_paper_doi 10.1039/c2dt31566a
_journal_volume 42
_journal_year 2013
_chemical_formula_sum 'C20 H34 Mo4 N8 Na4 O33'
_chemical_formula_weight 1390.27
_chemical_name_common 'Sodium oxalato imidazole molybdate(V)'
_chemical_name_systematic
;
?
;
_space_group_IT_number 15
_symmetry_space_group_name_Hall '-C 2yc'
_symmetry_space_group_name_H-M 'C 1 2/c 1'
_atom_sites_solution_hydrogens geom
_atom_sites_solution_primary direct
_atom_sites_solution_secondary difmap
_audit_creation_method SHELXL-97
_cell_angle_alpha 90.00
_cell_angle_beta 121.619(7)
_cell_angle_gamma 90.00
_cell_formula_units_Z 4
_cell_length_a 27.7825(15)
_cell_length_b 10.1376(4)
_cell_length_c 18.3598(10)
_cell_measurement_temperature 446(2)
_cell_volume 4403.4(5)
_computing_structure_refinement 'SHELXL-97 (Sheldrick, 1997)'
_computing_structure_solution 'SHELXS-97 (Sheldrick, 1990)'
_diffrn_ambient_temperature 446(2)
_diffrn_measured_fraction_theta_full 0.981
_diffrn_measured_fraction_theta_max 0.981
_diffrn_radiation_monochromator graphite
_diffrn_radiation_source 'fine-focus sealed tube'
_diffrn_radiation_type MoK\a
_diffrn_radiation_wavelength 0.71073
_diffrn_reflns_av_R_equivalents 0.0392
_diffrn_reflns_av_sigmaI/netI 0.0555
_diffrn_reflns_limit_h_max 35
_diffrn_reflns_limit_h_min -34
_diffrn_reflns_limit_k_max 12
_diffrn_reflns_limit_k_min -12
_diffrn_reflns_limit_l_max 22
_diffrn_reflns_limit_l_min -23
_diffrn_reflns_number 11203
_diffrn_reflns_theta_full 27.00
_diffrn_reflns_theta_max 27.00
_diffrn_reflns_theta_min 2.98
_exptl_absorpt_coefficient_mu 1.267
_exptl_absorpt_correction_T_max 0.8327
_exptl_absorpt_correction_T_min 0.7424
_exptl_absorpt_correction_type multi-scan
_exptl_absorpt_process_details sadabs
_exptl_crystal_density_diffrn 2.097
_exptl_crystal_density_method 'not measured'
_exptl_crystal_F_000 2744
_exptl_crystal_size_max 0.25
_exptl_crystal_size_mid 0.15
_exptl_crystal_size_min 0.15
_refine_diff_density_max 0.697
_refine_diff_density_min -0.761
_refine_diff_density_rms 0.123
_refine_ls_extinction_method none
_refine_ls_goodness_of_fit_ref 1.018
_refine_ls_hydrogen_treatment mixed
_refine_ls_matrix_type full
_refine_ls_number_parameters 345
_refine_ls_number_reflns 4713
_refine_ls_number_restraints 15
_refine_ls_restrained_S_all 1.318
_refine_ls_R_factor_all 0.0469
_refine_ls_R_factor_gt 0.0359
_refine_ls_shift/su_max 0.001
_refine_ls_shift/su_mean 0.000
_refine_ls_structure_factor_coef Fsqd
_refine_ls_weighting_details 'calc w=1/[\s^2^(Fo^2^)+(0.0292P)^2^+9.9158P] where P=(Fo^2^+2Fc^2^)/3'
_refine_ls_weighting_scheme calc
_refine_ls_wR_factor_gt 0.0745
_refine_ls_wR_factor_ref 0.0795
_reflns_number_gt 3980
_reflns_number_total 4713
_reflns_threshold_expression >2sigma(I)
_cod_data_source_file c2dt31566a.txt
_cod_data_source_block sad3
_cod_original_cell_volume 4403.4(4)
_cod_original_sg_symbol_H-M C2/c
_cod_database_code 7022061

loop_
_symmetry_equiv_pos_as_xyz
'x, y, z'
'-x, y, -z+1/2'
'x+1/2, y+1/2, z'
'-x+1/2, y+1/2, -z+1/2'
'-x, -y, -z'
'x, -y, z-1/2'
'-x+1/2, -y+1/2, -z'
'x+1/2, -y+1/2, z-1/2'

loop_
_atom_site_label
_atom_site_type_symbol
_atom_site_fract_x
_atom_site_fract_y
_atom_site_fract_z
_atom_site_U_iso_or_equiv
_atom_site_adp_type
_atom_site_occupancy
_atom_site_symmetry_multiplicity
_atom_site_calc_flag
_atom_site_refinement_flags
Mo1 Mo 0.136100(17) 0.07693(4) 0.23059(2) 0.01247(12) Uani 1 1 d .
Mo2 Mo 0.139580(17) 0.30753(4) 0.28997(2) 0.01324(12) Uani 1 1 d .
Na1 Na -0.02460(9) -0.3734(2) 0.03924(12) 0.0190(4) Uani 1 1 d .
Na2 Na 0.0000 -0.3615(3) 0.2500 0.0189(6) Uani 1 2 d S
Na3 Na 0.0000 0.0000 0.0000 0.0231(7) Uani 1 2 d S
O1 O 0.19633(14) 0.1723(3) 0.3249(2) 0.0159(7) Uani 1 1 d .
O2 O 0.07661(14) 0.1862(3) 0.2258(2) 0.0150(7) Uani 1 1 d .
O3 O 0.08837(16) -0.2310(4) 0.3337(2) 0.0246(8) Uani 1 1 d .
O4 O 0.13517(14) 0.2384(3) 0.4013(2) 0.0172(7) Uani 1 1 d .
O5 O 0.08262(15) 0.4339(3) 0.3004(2) 0.0182(8) Uani 1 1 d .
O6 O 0.13784(15) 0.1136(3) 0.1429(2) 0.0184(8) Uani 1 1 d .
O7 O 0.07174(14) -0.0655(3) 0.1558(2) 0.0157(7) Uani 1 1 d .
O8 O 0.02311(15) -0.2385(4) 0.1586(2) 0.0213(8) Uani 1 1 d .
O9 O 0.12581(14) -0.0435(3) 0.3216(2) 0.0156(7) Uani 1 1 d .
O10 O 0.04219(15) 0.4912(3) 0.3732(2) 0.0214(8) Uani 1 1 d .
O11 O 0.14107(15) 0.4040(3) 0.2164(2) 0.0207(8) Uani 1 1 d .
O12 O 0.10135(16) 0.2799(3) 0.4847(2) 0.0225(8) Uani 1 1 d .
N1 N 0.20711(18) 0.4231(4) 0.3935(3) 0.0189(9) Uani 1 1 d .
N2 N 0.28945(19) 0.4727(5) 0.5034(3) 0.0271(11) Uani 1 1 d .
H2A H 0.3243 0.4654 0.5435 0.033 Uiso 1 1 calc R
N3 N 0.19981(18) -0.0774(4) 0.2670(3) 0.0191(9) Uani 1 1 d .
N4 N 0.2767(2) -0.1916(5) 0.3485(3) 0.0297(11) Uani 1 1 d .
H4A H 0.3102 -0.2116 0.3894 0.036 Uiso 1 1 calc R
C1 C 0.0738(2) 0.4207(5) 0.3619(3) 0.0174(11) Uani 1 1 d .
C2 C 0.1056(2) 0.3043(5) 0.4224(3) 0.0162(10) Uani 1 1 d .
C3 C 0.2592(2) 0.3813(6) 0.4474(3) 0.0278(13) Uani 1 1 d .
H3A H 0.2726 0.2980 0.4457 0.033 Uiso 1 1 calc R
C4 C 0.2058(3) 0.5500(6) 0.4191(4) 0.0327(14) Uani 1 1 d .
H4B H 0.1747 0.6062 0.3936 0.039 Uiso 1 1 calc R
C5 C 0.2571(3) 0.5789(6) 0.4876(4) 0.0386(15) Uani 1 1 d .
H5A H 0.2678 0.6578 0.5180 0.046 Uiso 1 1 calc R
C6 C 0.0589(2) -0.1538(5) 0.1938(3) 0.0151(10) Uani 1 1 d .
C7 C 0.0939(2) -0.1435(5) 0.2926(3) 0.0162(10) Uani 1 1 d .
C9 C 0.2512(2) -0.0751(6) 0.3367(4) 0.0257(12) Uani 1 1 d .
H9A H 0.2672 -0.0024 0.3725 0.031 Uiso 1 1 calc R
C10 C 0.2402(3) -0.2728(7) 0.2845(4) 0.0411(16) Uani 1 1 d .
H10A H 0.2465 -0.3605 0.2770 0.049 Uiso 1 1 calc R
C11 C 0.1930(3) -0.2013(6) 0.2335(4) 0.0369(15) Uani 1 1 d .
H11B H 0.1610 -0.2316 0.1838 0.044 Uiso 1 1 calc R
O1W O -0.06828(17) -0.0011(4) 0.0448(3) 0.0294(9) Uani 1 1 d D
O2W O -0.11494(16) -0.2668(4) -0.0004(2) 0.0243(8) Uani 1 1 d D
O3W O -0.06519(15) -0.5421(4) -0.0659(2) 0.0192(8) Uani 1 1 d D
O4W O -0.01046(16) -0.2269(4) -0.0485(2) 0.0203(8) Uani 1 1 d D
O5W O 0.0000 0.0505(7) 0.2500 0.097(4) Uani 1 2 d SD
H1W1 H -0.083(3) 0.075(4) 0.035(6) 0.116 Uiso 1 1 d D
H1W2 H -0.092(3) -0.057(6) 0.010(5) 0.116 Uiso 1 1 d D
H2W1 H -0.131(3) -0.291(9) 0.026(4) 0.116 Uiso 1 1 d D
H3W1 H -0.084(3) -0.592(8) -0.053(5) 0.116 Uiso 1 1 d D
H3W2 H -0.087(3) -0.512(9) -0.116(3) 0.116 Uiso 1 1 d D
H4W1 H 0.0217(17) -0.251(10) -0.038(5) 0.116 Uiso 1 1 d D
H4W2 H -0.033(3) -0.220(10) -0.1021(13) 0.116 Uiso 1 1 d D
H5W1 H -0.025(7) 0.107(18) 0.220(12) 0.116 Uiso 0.50 1 d PD
H5W2 H 0.032(4) 0.078(18) 0.259(13) 0.116 Uiso 0.50 1 d PD
H2W2 H -0.103(3) -0.246(7) 0.0517(17) 0.05(2) Uiso 1 1 d D

loop_
_atom_site_aniso_label
_atom_site_aniso_U_11
_atom_site_aniso_U_22
_atom_site_aniso_U_33
_atom_site_aniso_U_23
_atom_site_aniso_U_13
_atom_site_aniso_U_12
Mo1 0.0117(2) 0.0144(2) 0.0102(2) 0.00010(17) 0.00494(17) -0.00054(17)
Mo2 0.0127(2) 0.0137(2) 0.0114(2) 0.00079(17) 0.00501(17) 0.00063(17)
Na1 0.0234(11) 0.0181(11) 0.0166(10) -0.0029(8) 0.0113(9) -0.0056(9)
Na2 0.0241(16) 0.0171(15) 0.0153(13) 0.000 0.0101(12) 0.000
Na3 0.0260(16) 0.0221(17) 0.0218(15) -0.0004(13) 0.0129(13) 0.0002(13)
O1 0.0130(17) 0.0153(18) 0.0171(16) -0.0012(15) 0.0063(14) 0.0013(15)
O2 0.0124(17) 0.0159(18) 0.0152(16) 0.0000(14) 0.0062(14) 0.0002(15)
O3 0.031(2) 0.023(2) 0.0150(17) 0.0035(16) 0.0091(16) -0.0055(18)
O4 0.0192(19) 0.0151(18) 0.0169(17) 0.0033(15) 0.0091(15) 0.0053(15)
O5 0.0207(19) 0.0171(19) 0.0167(17) 0.0026(15) 0.0097(15) 0.0048(16)
O6 0.0192(19) 0.021(2) 0.0145(17) 0.0008(15) 0.0084(15) -0.0018(16)
O7 0.0167(18) 0.0179(19) 0.0115(16) -0.0007(14) 0.0067(14) -0.0031(15)
O8 0.025(2) 0.020(2) 0.0175(17) -0.0052(16) 0.0104(16) -0.0102(17)
O9 0.0154(17) 0.0181(19) 0.0109(15) -0.0025(14) 0.0052(14) -0.0048(15)
O10 0.027(2) 0.017(2) 0.0234(19) 0.0007(16) 0.0153(17) 0.0093(17)
O11 0.023(2) 0.023(2) 0.0160(18) 0.0041(15) 0.0096(16) 0.0010(16)
O12 0.032(2) 0.021(2) 0.0202(18) 0.0042(16) 0.0170(17) 0.0072(17)
N1 0.017(2) 0.019(2) 0.017(2) -0.0006(18) 0.0062(18) 0.0003(19)
N2 0.019(2) 0.029(3) 0.020(2) -0.001(2) 0.0015(19) 0.000(2)
N3 0.017(2) 0.020(2) 0.020(2) -0.0016(19) 0.0091(18) 0.0028(19)
N4 0.022(3) 0.035(3) 0.032(3) 0.006(2) 0.015(2) 0.007(2)
C1 0.019(3) 0.015(3) 0.014(2) -0.002(2) 0.006(2) -0.002(2)
C2 0.017(3) 0.014(3) 0.017(2) -0.004(2) 0.009(2) 0.000(2)
C3 0.019(3) 0.024(3) 0.027(3) -0.008(2) 0.003(2) 0.000(2)
C4 0.024(3) 0.021(3) 0.036(3) -0.002(3) 0.005(3) 0.005(3)
C5 0.039(4) 0.020(3) 0.039(4) -0.006(3) 0.009(3) 0.003(3)
C6 0.015(2) 0.016(3) 0.015(2) -0.003(2) 0.008(2) 0.000(2)
C7 0.012(2) 0.021(3) 0.013(2) 0.001(2) 0.005(2) 0.001(2)
C9 0.025(3) 0.024(3) 0.027(3) 0.001(2) 0.013(2) 0.006(3)
C10 0.036(4) 0.030(4) 0.059(4) -0.011(3) 0.026(3) 0.008(3)
C11 0.022(3) 0.034(4) 0.044(4) -0.022(3) 0.010(3) 0.001(3)
O1W 0.033(2) 0.020(2) 0.039(2) -0.0041(19) 0.022(2) -0.0059(19)
O2W 0.023(2) 0.033(2) 0.0165(18) -0.0006(17) 0.0101(16) -0.0051(18)
O3W 0.022(2) 0.0161(19) 0.0160(17) 0.0018(15) 0.0080(15) -0.0001(16)
O4W 0.0202(19) 0.022(2) 0.0168(17) 0.0024(16) 0.0086(15) 0.0003(17)
O5W 0.082(7) 0.018(4) 0.257(14) 0.000 0.135(9) 0.000

loop_
_atom_type_symbol
_atom_type_description
_atom_type_scat_dispersion_real
_atom_type_scat_dispersion_imag
_atom_type_scat_source
C C 0.0033 0.0016 'International Tables Vol C Tables 4.2.6.8 and 6.1.1.4'
H H 0.0000 0.0000 'International Tables Vol C Tables 4.2.6.8 and 6.1.1.4'
N N 0.0061 0.0033 'International Tables Vol C Tables 4.2.6.8 and 6.1.1.4'
O O 0.0106 0.0060 'International Tables Vol C Tables 4.2.6.8 and 6.1.1.4'
Na Na 0.0362 0.0249 'International Tables Vol C Tables 4.2.6.8 and 6.1.1.4'
Mo Mo -1.6832 0.6857 'International Tables Vol C Tables 4.2.6.8 and 6.1.1.4'

loop_
_geom_angle_atom_site_label_1
_geom_angle_atom_site_label_2
_geom_angle_atom_site_label_3
_geom_angle
_geom_angle_site_symmetry_1
_geom_angle_site_symmetry_3
O6 Mo1 O1 107.69(15) . .
O6 Mo1 O2 106.29(15) . .
O1 Mo1 O2 94.12(14) . .
O6 Mo1 O7 88.19(14) . .
O1 Mo1 O7 162.91(13) . .
O2 Mo1 O7 87.19(13) . .
O6 Mo1 N3 91.47(16) . .
O1 Mo1 N3 84.37(15) . .
O2 Mo1 N3 161.70(14) . .
O7 Mo1 N3 89.05(15) . .
O6 Mo1 O9 158.43(15) . .
O1 Mo1 O9 89.62(13) . .
O2 Mo1 O9 84.58(13) . .
O7 Mo1 O9 73.53(12) . .
N3 Mo1 O9 77.18(14) . .
O6 Mo1 Mo2 101.13(12) . .
O1 Mo1 Mo2 48.41(10) . .
O2 Mo1 Mo2 48.95(10) . .
O7 Mo1 Mo2 136.11(9) . .
N3 Mo1 Mo2 132.78(11) . .
O9 Mo1 Mo2 100.01(9) . .
O11 Mo2 O1 108.66(15) . .
O11 Mo2 O2 105.84(15) . .
O1 Mo2 O2 94.06(14) . .
O11 Mo2 O5 93.14(15) . .
O1 Mo2 O5 156.65(13) . .
O2 Mo2 O5 87.71(13) . .
O11 Mo2 N1 90.88(16) . .
O1 Mo2 N1 84.97(15) . .
O2 Mo2 N1 162.58(14) . .
O5 Mo2 N1 86.48(14) . .
O11 Mo2 O4 162.83(15) . .
O1 Mo2 O4 84.25(12) . .
O2 Mo2 O4 83.84(13) . .
O5 Mo2 O4 72.78(12) . .
N1 Mo2 O4 78.75(14) . .
O11 Mo2 Mo1 101.55(12) . .
O1 Mo2 Mo1 48.24(10) . .
O2 Mo2 Mo1 49.06(9) . .
O5 Mo2 Mo1 136.60(10) . .
N1 Mo2 Mo1 133.18(11) . .
O4 Mo2 Mo1 95.50(9) . .
O8 Na1 O10 85.35(13) . 2_545
O8 Na1 O4W 93.25(14) . .
O10 Na1 O4W 176.48(16) 2_545 .
O8 Na1 O3W 169.98(16) . .
O10 Na1 O3W 87.41(13) 2_545 .
O4W Na1 O3W 94.36(13) . .
O8 Na1 O3W 89.98(14) . 5_545
O10 Na1 O3W 102.44(14) 2_545 5_545
O4W Na1 O3W 80.77(13) . 5_545
O3W Na1 O3W 84.82(14) . 5_545
O8 Na1 O2W 90.54(14) . .
O10 Na1 O2W 85.03(14) 2_545 .
O4W Na1 O2W 91.76(14) . .
O3W Na1 O2W 95.73(14) . .
O3W Na1 O2W 172.53(14) 5_545 .
O8 Na1 Na1 131.21(14) . 5_545
O10 Na1 Na1 96.74(12) 2_545 5_545
O4W Na1 Na1 86.62(11) . 5_545
O3W Na1 Na1 43.03(10) . 5_545
O3W Na1 Na1 41.79(9) 5_545 5_545
O2W Na1 Na1 138.26(14) . 5_545
O8 Na1 Na2 42.65(9) . .
O10 Na1 Na2 42.89(10) 2_545 .
O4W Na1 Na2 135.36(12) . .
O3W Na1 Na2 130.27(11) . .
O3W Na1 Na2 101.58(10) 5_545 .
O2W Na1 Na2 83.77(9) . .
Na1 Na1 Na2 124.76(10) 5_545 .
O8 Na1 Na3 62.82(9) . .
O10 Na1 Na3 142.77(11) 2_545 .
O4W Na1 Na3 34.46(9) . .
O3W Na1 Na3 126.25(10) . .
O3W Na1 Na3 96.67(10) 5_545 .
O2W Na1 Na3 76.98(10) . .
Na1 Na1 Na3 118.38(7) 5_545 .
Na2 Na1 Na3 102.20(6) . .
O8 Na2 O8 118.3(2) 2 .
O8 Na2 O10 81.16(11) 2 1_545
O8 Na2 O10 141.46(12) . 1_545
O8 Na2 O10 141.46(12) 2 2_545
O8 Na2 O10 81.16(11) . 2_545
O10 Na2 O10 104.44(19) 1_545 2_545
O8 Na2 O3 80.39(13) 2 .
O8 Na2 O3 67.73(12) . .
O10 Na2 O3 85.06(12) 1_545 .
O10 Na2 O3 137.56(11) 2_545 .
O8 Na2 O3 67.73(12) 2 2
O8 Na2 O3 80.39(13) . 2
O10 Na2 O3 137.56(11) 1_545 2
O10 Na2 O3 85.06(12) 2_545 2
O3 Na2 O3 115.7(2) . 2
O8 Na2 O5 97.91(11) 2 2_545
O8 Na2 O5 127.26(11) . 2_545
O10 Na2 O5 76.71(13) 1_545 2_545
O10 Na2 O5 48.88(10) 2_545 2_545
O3 Na2 O5 161.72(13) . 2_545
O3 Na2 O5 79.70(11) 2 2_545
O8 Na2 O5 127.26(11) 2 1_545
O8 Na2 O5 97.91(11) . 1_545
O10 Na2 O5 48.88(10) 1_545 1_545
O10 Na2 O5 76.71(13) 2_545 1_545
O3 Na2 O5 79.70(11) . 1_545
O3 Na2 O5 161.72(13) 2 1_545
O5 Na2 O5 87.17(16) 2_545 1_545
O8 Na2 C1 121.37(13) 2 2_545
O8 Na2 C1 103.86(12) . 2_545
O10 Na2 C1 90.47(15) 1_545 2_545
O10 Na2 C1 23.66(12) 2_545 2_545
O3 Na2 C1 156.87(14) . 2_545
O3 Na2 C1 82.46(13) 2 2_545
O5 Na2 C1 25.24(11) 2_545 2_545
O5 Na2 C1 80.29(14) 1_545 2_545
O8 Na2 C1 103.86(12) 2 1_545
O8 Na2 C1 121.37(13) . 1_545
O10 Na2 C1 23.66(12) 1_545 1_545
O10 Na2 C1 90.47(15) 2_545 1_545
O3 Na2 C1 82.46(13) . 1_545
O3 Na2 C1 156.87(14) 2 1_545
O5 Na2 C1 80.29(14) 2_545 1_545
O5 Na2 C1 25.24(11) 1_545 1_545
C1 Na2 C1 84.4(2) 2_545 1_545
O8 Na2 Na1 40.30(9) 2 2
O8 Na2 Na1 142.88(12) . 2
O10 Na2 Na1 41.05(8) 1_545 2
O10 Na2 Na1 135.46(12) 2_545 2
O3 Na2 Na1 77.39(8) . 2
O3 Na2 Na1 104.73(9) 2 2
O5 Na2 Na1 89.51(8) 2_545 2
O5 Na2 Na1 87.69(8) 1_545 2
C1 Na2 Na1 113.25(11) 2_545 2
C1 Na2 Na1 63.59(10) 1_545 2
O8 Na2 Na1 142.88(12) 2 .
O8 Na2 Na1 40.30(9) . .
O10 Na2 Na1 135.46(12) 1_545 .
O10 Na2 Na1 41.05(8) 2_545 .
O3 Na2 Na1 104.73(9) . .
O3 Na2 Na1 77.39(8) 2 .
O5 Na2 Na1 87.69(8) 2_545 .
O5 Na2 Na1 89.51(8) 1_545 .
C1 Na2 Na1 63.59(10) 2_545 .
C1 Na2 Na1 113.25(11) 1_545 .
Na1 Na2 Na1 176.13(11) 2 .
O4W Na3 O4W 180.00(18) 5 .
O4W Na3 O1W 81.08(12) 5 .
O4W Na3 O1W 98.92(12) . .
O4W Na3 O1W 98.92(12) 5 5
O4W Na3 O1W 81.08(12) . 5
O1W Na3 O1W 180.00(13) . 5
O4W Na3 O7 87.86(11) 5 .
O4W Na3 O7 92.14(11) . .
O1W Na3 O7 84.83(12) . .
O1W Na3 O7 95.17(12) 5 .
O4W Na3 O7 92.14(11) 5 5
O4W Na3 O7 87.86(11) . 5
O1W Na3 O7 95.17(12) . 5
O1W Na3 O7 84.83(12) 5 5
O7 Na3 O7 180.00(18) . 5
O4W Na3 Na1 146.47(8) 5 .
O4W Na3 Na1 33.53(8) . .
O1W Na3 Na1 72.29(9) . .
O1W Na3 Na1 107.71(9) 5 .
O7 Na3 Na1 70.10(8) . .
O7 Na3 Na1 109.90(8) 5 .
O4W Na3 Na1 33.53(8) 5 5
O4W Na3 Na1 146.47(8) . 5
O1W Na3 Na1 107.71(9) . 5
O1W Na3 Na1 72.29(9) 5 5
O7 Na3 Na1 109.90(8) . 5
O7 Na3 Na1 70.10(8) 5 5
Na1 Na3 Na1 180.00(7) . 5
Mo1 O1 Mo2 83.34(13) . .
Mo2 O2 Mo1 81.99(12) . .
C7 O3 Na2 114.0(3) . .
C2 O4 Mo2 118.1(3) . .
C1 O5 Mo2 120.9(3) . .
C1 O5 Na2 82.5(3) . 1_565
Mo2 O5 Na2 156.59(14) . 1_565
C6 O7 Mo1 119.5(3) . .
C6 O7 Na3 120.4(3) . .
Mo1 O7 Na3 115.99(13) . .
C6 O8 Na1 145.4(3) . .
C6 O8 Na2 115.8(3) . .
Na1 O8 Na2 97.05(14) . .
C7 O9 Mo1 117.7(3) . .
C1 O10 Na1 151.2(3) . 2_565
C1 O10 Na2 103.7(3) . 1_565
Na1 O10 Na2 96.05(13) 2_565 1_565
C3 N1 C4 105.0(5) . .
C3 N1 Mo2 125.6(4) . .
C4 N1 Mo2 129.3(4) . .
C3 N2 C5 108.6(5) . .
C9 N3 C11 106.0(5) . .
C9 N3 Mo1 124.8(4) . .
C11 N3 Mo1 128.3(4) . .
C9 N4 C10 107.7(5) . .
O10 C1 O5 124.8(5) . .
O10 C1 C2 120.8(4) . .
O5 C1 C2 114.3(4) . .
O10 C1 Na2 52.6(3) . 1_565
O5 C1 Na2 72.3(3) . 1_565
C2 C1 Na2 172.2(3) . 1_565
O12 C2 O4 124.7(5) . .
O12 C2 C1 121.6(4) . .
O4 C2 C1 113.7(4) . .
N2 C3 N1 111.1(5) . .
C5 C4 N1 108.5(5) . .
N2 C5 C4 106.8(5) . .
O8 C6 O7 125.7(4) . .
O8 C6 C7 120.5(4) . .
O7 C6 C7 113.8(4) . .
O3 C7 O9 127.4(4) . .
O3 C7 C6 117.9(4) . .
O9 C7 C6 114.7(4) . .
N3 C9 N4 110.6(5) . .
N4 C10 C11 106.7(5) . .
C10 C11 N3 108.9(5) . .
Na1 O3W Na1 95.18(14) . 5_545
Na1 O4W Na3 112.01(14) . .

loop_
_geom_bond_atom_site_label_1
_geom_bond_atom_site_label_2
_geom_bond_distance
_geom_bond_site_symmetry_2
Mo1 O6 1.678(3) .
Mo1 O1 1.922(3) .
Mo1 O2 1.953(3) .
Mo1 O7 2.143(3) .
Mo1 N3 2.188(4) .
Mo1 O9 2.207(3) .
Mo1 Mo2 2.5598(6) .
Mo2 O11 1.685(3) .
Mo2 O1 1.928(3) .
Mo2 O2 1.950(3) .
Mo2 O5 2.121(3) .
Mo2 N1 2.183(4) .
Mo2 O4 2.225(3) .
Na1 O8 2.321(4) .
Na1 O10 2.352(4) 2_545
Na1 O4W 2.371(4) .
Na1 O3W 2.375(4) .
Na1 O3W 2.432(4) 5_545
Na1 O2W 2.466(4) .
Na1 Na1 3.550(4) 5_545
Na1 Na2 3.5611(18) .
Na1 Na3 3.979(2) .
Na2 O8 2.431(4) 2
Na2 O8 2.431(4) .
Na2 O10 2.437(4) 1_545
Na2 O10 2.437(4) 2_545
Na2 O3 2.487(4) .
Na2 O3 2.487(4) 2
Na2 O5 2.864(4) 2_545
Na2 O5 2.864(4) 1_545
Na2 C1 2.980(5) 2_545
Na2 C1 2.980(5) 1_545
Na2 Na1 3.5611(18) 2
Na3 O4W 2.428(4) 5
Na3 O4W 2.428(4) .
Na3 O1W 2.431(4) .
Na3 O1W 2.431(4) 5
Na3 O7 2.573(3) .
Na3 O7 2.573(3) 5
Na3 Na1 3.979(2) 5
O3 C7 1.226(6) .
O4 C2 1.267(5) .
O5 C1 1.282(5) .
O5 Na2 2.864(4) 1_565
O7 C6 1.294(6) .
O8 C6 1.213(6) .
O9 C7 1.265(6) .
O10 C1 1.231(6) .
O10 Na1 2.352(4) 2_565
O10 Na2 2.437(4) 1_565
O12 C2 1.234(5) .
N1 C3 1.324(7) .
N1 C4 1.377(7) .
N2 C3 1.309(7) .
N2 C5 1.334(7) .
N3 C9 1.326(7) .
N3 C11 1.367(7) .
N4 C9 1.336(7) .
N4 C10 1.355(8) .
C1 C2 1.542(7) .
C1 Na2 2.980(5) 1_565
C4 C5 1.349(9) .
C6 C7 1.548(6) .
C10 C11 1.355(9) .
O3W Na1 2.432(4) 5_545
